data_7227680
loop_
_publ_author_name
'Saeed, Aamer'
'Fl\"orke, Ulrich'
'Fantoni, Adolfo'
'Khurshid, Asma'
'P\'erez, Hiram'
'Erben, Mauricio F.'

_publ_section_title
;
 Close insight into the nature of intermolecular interactions in
 dihydropyrimidine-2(1H)-thione derivatives
;
_journal_issue 11
_journal_name_full CrystEngComm
_journal_page_first 1495
_journal_paper_doi 10.1039/C6CE02619B
_journal_volume 19
_journal_year 2017
_chemical_formula_sum 'C14 H18 N2 O S'
_chemical_formula_weight 262.36
_chemical_name_systematic
; 
 ? 
;
_space_group_IT_number 2
_symmetry_cell_setting triclinic
_symmetry_space_group_name_Hall '-P 1'
_symmetry_space_group_name_H-M 'P -1'
_atom_sites_solution_hydrogens difmap
_atom_sites_solution_primary direct
_atom_sites_solution_secondary difmap
_audit_creation_method SHELXL-97
_audit_update_record
;
2016-09-13 deposited with the CCDC.
2017-02-13 downloaded from the CCDC.
;
_cell_angle_alpha 64.578(5)
_cell_angle_beta 78.685(6)
_cell_angle_gamma 63.892(6)
_cell_formula_units_Z 2
_cell_length_a 8.729(3)
_cell_length_b 9.683(3)
_cell_length_c 10.503(4)
_cell_measurement_reflns_used 762
_cell_measurement_temperature 130(2)
_cell_measurement_theta_max 25.41
_cell_measurement_theta_min 2.54
_cell_volume 719.9(4)
_computing_cell_refinement 'SAINT (Bruker, 2002)'
_computing_data_collection 'SMART (Bruker, 2002)'
_computing_data_reduction SAINT
_computing_molecular_graphics SHELXTL
_computing_publication_material 'SHELXTL and local programs'
_computing_structure_refinement SHELXTL
_computing_structure_solution 'SHELXTL (Sheldrick, 2008)'
_diffrn_ambient_temperature 130(2)
_diffrn_measured_fraction_theta_full 0.986
_diffrn_measured_fraction_theta_max 0.986
_diffrn_measurement_device_type 'Bruker AXS SMART APEX'
_diffrn_measurement_method '\f and \w scans'
_diffrn_radiation_monochromator graphite
_diffrn_radiation_source 'sealed tube'
_diffrn_radiation_type MoK\a
_diffrn_radiation_wavelength 0.71073
_diffrn_reflns_av_R_equivalents 0.0667
_diffrn_reflns_av_sigmaI/netI 0.1211
_diffrn_reflns_limit_h_max 8
_diffrn_reflns_limit_h_min -11
_diffrn_reflns_limit_k_max 11
_diffrn_reflns_limit_k_min -12
_diffrn_reflns_limit_l_max 13
_diffrn_reflns_limit_l_min -13
_diffrn_reflns_number 5079
_diffrn_reflns_theta_full 27.10
_diffrn_reflns_theta_max 27.10
_diffrn_reflns_theta_min 2.15
_exptl_absorpt_coefficient_mu 0.216
_exptl_absorpt_correction_T_max 0.9914
_exptl_absorpt_correction_T_min 0.9036
_exptl_absorpt_correction_type multi-scan
_exptl_absorpt_process_details '(SADABS; Sheldrick, 2004)'
_exptl_crystal_colour colourless
_exptl_crystal_density_diffrn 1.210
_exptl_crystal_density_method 'not measured'
_exptl_crystal_description prism
_exptl_crystal_F_000 280
_exptl_crystal_size_max 0.48
_exptl_crystal_size_mid 0.21
_exptl_crystal_size_min 0.04
_refine_diff_density_max 0.241
_refine_diff_density_min -0.268
_refine_diff_density_rms 0.047
_refine_ls_extinction_method none
_refine_ls_goodness_of_fit_ref 0.824
_refine_ls_hydrogen_treatment constr
_refine_ls_matrix_type full
_refine_ls_number_parameters 167
_refine_ls_number_reflns 3133
_refine_ls_number_restraints 0
_refine_ls_restrained_S_all 0.824
_refine_ls_R_factor_all 0.1080
_refine_ls_R_factor_gt 0.0522
_refine_ls_shift/su_max 0.000
_refine_ls_shift/su_mean 0.000
_refine_ls_structure_factor_coef Fsqd
_refine_ls_weighting_details 'calc w=1/[\s^2^(Fo^2^)+(0.0257P)^2^] where P=(Fo^2^+2Fc^2^)/3'
_refine_ls_weighting_scheme calc
_refine_ls_wR_factor_gt 0.0852
_refine_ls_wR_factor_ref 0.0999
_reflns_number_gt 1687
_reflns_number_total 3133
_reflns_threshold_expression >2sigma(I)
_cod_data_source_file c6ce02619b2.cif
_cod_data_source_block s2365
_cod_depositor_comments
;
The following automatic conversions were performed:

'_symmetry_cell_setting' value 'Triclinic' changed to 'triclinic'
according to
/usr/data/users/saulius/crontab/automatic-downloads/rss-feeds/RSC/lib/dictionaries/cif_core.dic
dictionary named 'cif_core.dic' version 2.4.2 from 2011-04-26.

Automatic conversion script
Id: cif_fix_values 4268 2015-11-12 08:31:59Z antanas 

 Adding full bibliography for 7227677--7227680.cif.
;
_cod_original_sg_symbol_H-M P-1
_cod_database_code 7227680

loop_
_symmetry_equiv_pos_as_xyz
'x, y, z'
'-x, -y, -z'

loop_
_atom_site_label
_atom_site_type_symbol
_atom_site_fract_x
_atom_site_fract_y
_atom_site_fract_z
_atom_site_U_iso_or_equiv
_atom_site_adp_type
_atom_site_occupancy
_atom_site_symmetry_multiplicity
_atom_site_calc_flag
_atom_site_refinement_flags
S1 S 0.24012(9) 0.81042(8) 0.11180(7) 0.0379(2) Uani 1 1 d .
O1 O 0.8395(2) 0.1345(2) 0.39205(17) 0.0428(5) Uani 1 1 d .
N1 N 0.1569(3) 0.5485(3) 0.2528(2) 0.0394(6) Uani 1 1 d .
N2 N -0.0568(2) 0.7944(2) 0.1238(2) 0.0383(6) Uani 1 1 d .
H2 H -0.0894 0.9023 0.0738 0.046 Uiso 1 1 calc R
C1 C 0.3364(3) 0.4476(3) 0.2842(3) 0.0368(6) Uani 1 1 d .
C2 C 0.4418(4) 0.3823(3) 0.1912(3) 0.0441(7) Uani 1 1 d .
H2A H 0.3976 0.4096 0.1037 0.053 Uiso 1 1 calc R
C3 C 0.6119(3) 0.2770(3) 0.2220(3) 0.0422(7) Uani 1 1 d .
H3A H 0.6840 0.2317 0.1568 0.051 Uiso 1 1 calc R
C4 C 0.6747(3) 0.2389(3) 0.3494(3) 0.0359(6) Uani 1 1 d .
C5 C 0.5693(3) 0.3073(3) 0.4429(3) 0.0390(7) Uani 1 1 d .
H5A H 0.6131 0.2817 0.5299 0.047 Uiso 1 1 calc R
C6 C 0.4003(3) 0.4127(3) 0.4098(3) 0.0386(7) Uani 1 1 d .
H6A H 0.3283 0.4609 0.4733 0.046 Uiso 1 1 calc R
C7 C 0.9531(3) 0.0645(3) 0.2977(3) 0.0525(8) Uani 1 1 d .
H7A H 0.9100 -0.0024 0.2784 0.079 Uiso 1 1 calc R
H7B H 1.0662 -0.0066 0.3403 0.079 Uiso 1 1 calc R
H7C H 0.9613 0.1545 0.2093 0.079 Uiso 1 1 calc R
C8 C 0.0380(4) 0.4701(3) 0.3058(3) 0.0448(7) Uani 1 1 d .
C9 C -0.1222(3) 0.5561(3) 0.2600(3) 0.0500(8) Uani 1 1 d .
H9A H -0.1994 0.5031 0.3003 0.060 Uiso 1 1 calc R
C10 C -0.1891(3) 0.7282(3) 0.1508(3) 0.0398(7) Uani 1 1 d .
C11 C 0.1039(3) 0.7127(3) 0.1650(2) 0.0340(6) Uani 1 1 d .
C12 C 0.1023(4) 0.2961(4) 0.4119(3) 0.0767(11) Uani 1 1 d .
H12A H 0.0126 0.2539 0.4351 0.115 Uiso 1 1 calc R
H12B H 0.1347 0.2936 0.4973 0.115 Uiso 1 1 calc R
H12C H 0.2020 0.2258 0.3735 0.115 Uiso 1 1 calc R
C13 C -0.2251(4) 0.7285(4) 0.0142(3) 0.0632(9) Uani 1 1 d .
H13A H -0.2614 0.8423 -0.0583 0.095 Uiso 1 1 calc R
H13B H -0.3158 0.6888 0.0307 0.095 Uiso 1 1 calc R
H13C H -0.1213 0.6547 -0.0177 0.095 Uiso 1 1 calc R
C14 C -0.3518(3) 0.8431(3) 0.1992(3) 0.0512(8) Uani 1 1 d .
H14A H -0.3295 0.8450 0.2863 0.077 Uiso 1 1 calc R
H14B H -0.4414 0.8019 0.2168 0.077 Uiso 1 1 calc R
H14C H -0.3890 0.9563 0.1259 0.077 Uiso 1 1 calc R

loop_
_atom_site_aniso_label
_atom_site_aniso_U_11
_atom_site_aniso_U_22
_atom_site_aniso_U_33
_atom_site_aniso_U_23
_atom_site_aniso_U_13
_atom_site_aniso_U_12
S1 0.0360(4) 0.0344(4) 0.0502(4) -0.0117(3) -0.0040(3) -0.0231(3)
O1 0.0409(11) 0.0434(11) 0.0444(11) -0.0149(10) -0.0057(9) -0.0172(9)
N1 0.0418(14) 0.0337(13) 0.0458(13) -0.0035(11) -0.0129(11) -0.0244(11)
N2 0.0366(13) 0.0320(13) 0.0498(14) -0.0086(11) -0.0068(11) -0.0213(10)
C1 0.0455(17) 0.0308(15) 0.0385(15) -0.0058(13) -0.0098(13) -0.0227(13)
C2 0.058(2) 0.0403(17) 0.0396(16) -0.0101(14) -0.0141(14) -0.0242(15)
C3 0.0530(19) 0.0389(17) 0.0379(16) -0.0149(14) -0.0055(14) -0.0192(14)
C4 0.0415(17) 0.0307(15) 0.0360(15) -0.0035(13) -0.0079(13) -0.0211(13)
C5 0.0481(18) 0.0419(17) 0.0337(15) -0.0100(14) -0.0078(13) -0.0253(14)
C6 0.0432(17) 0.0393(16) 0.0389(16) -0.0150(14) -0.0008(13) -0.0215(14)
C7 0.0470(19) 0.0498(19) 0.0564(18) -0.0208(17) 0.0025(15) -0.0168(15)
C8 0.0587(19) 0.0406(17) 0.0449(17) -0.0043(15) -0.0111(15) -0.0359(15)
C9 0.0479(18) 0.0466(18) 0.0606(19) -0.0061(16) -0.0079(15) -0.0347(15)
C10 0.0427(17) 0.0475(17) 0.0421(16) -0.0112(15) -0.0040(13) -0.0335(14)
C11 0.0364(16) 0.0361(16) 0.0361(15) -0.0131(13) -0.0018(12) -0.0205(13)
C12 0.077(2) 0.055(2) 0.095(3) 0.013(2) -0.039(2) -0.0495(18)
C13 0.079(2) 0.081(2) 0.061(2) -0.0263(19) -0.0065(17) -0.056(2)
C14 0.0391(17) 0.0563(19) 0.0584(19) -0.0135(17) -0.0018(14) -0.0275(15)

loop_
_atom_type_symbol
_atom_type_description
_atom_type_scat_dispersion_real
_atom_type_scat_dispersion_imag
_atom_type_scat_source
C C 0.0033 0.0016 'International Tables Vol C Tables 4.2.6.8 and 6.1.1.4'
H H 0.0000 0.0000 'International Tables Vol C Tables 4.2.6.8 and 6.1.1.4'
N N 0.0061 0.0033 'International Tables Vol C Tables 4.2.6.8 and 6.1.1.4'
O O 0.0106 0.0060 'International Tables Vol C Tables 4.2.6.8 and 6.1.1.4'
S S 0.1246 0.1234 'International Tables Vol C Tables 4.2.6.8 and 6.1.1.4'

loop_
_geom_angle_atom_site_label_1
_geom_angle_atom_site_label_2
_geom_angle_atom_site_label_3
_geom_angle
C4 O1 C7 117.7(2)
C11 N1 C8 120.5(2)
C11 N1 C1 120.1(2)
C8 N1 C1 119.2(2)
C11 N2 C10 128.5(2)
C2 C1 C6 119.9(2)
C2 C1 N1 119.8(2)
C6 C1 N1 120.2(2)
C1 C2 C3 121.2(2)
C4 C3 C2 118.8(3)
O1 C4 C3 123.9(2)
O1 C4 C5 115.9(2)
C3 C4 C5 120.2(2)
C6 C5 C4 120.1(2)
C1 C6 C5 119.8(2)
C9 C8 N1 119.3(2)
C9 C8 C12 123.6(3)
N1 C8 C12 117.0(2)
C8 C9 C10 125.0(3)
N2 C10 C9 107.4(2)
N2 C10 C14 108.2(2)
C9 C10 C14 112.1(2)
N2 C10 C13 109.2(2)
C9 C10 C13 111.0(2)
C14 C10 C13 108.9(2)
N2 C11 N1 118.1(2)
N2 C11 S1 121.0(2)
N1 C11 S1 120.86(19)

loop_
_geom_bond_atom_site_label_1
_geom_bond_atom_site_label_2
_geom_bond_distance
S1 C11 1.702(3)
O1 C4 1.369(3)
O1 C7 1.423(3)
N1 C11 1.362(3)
N1 C8 1.438(3)
N1 C1 1.448(3)
N2 C11 1.322(3)
N2 C10 1.481(3)
C1 C2 1.366(3)
C1 C6 1.380(3)
C2 C3 1.386(3)
C3 C4 1.384(3)
C4 C5 1.384(3)
C5 C6 1.382(3)
C8 C9 1.333(3)
C8 C12 1.482(3)
C9 C10 1.483(3)
C10 C14 1.525(3)
C10 C13 1.527(4)

loop_
_geom_torsion_atom_site_label_1
_geom_torsion_atom_site_label_2
_geom_torsion_atom_site_label_3
_geom_torsion_atom_site_label_4
_geom_torsion
C11 N1 C1 C2 -81.3(3)
C8 N1 C1 C2 93.6(3)
C11 N1 C1 C6 100.9(3)
C8 N1 C1 C6 -84.3(3)
C6 C1 C2 C3 1.8(4)
N1 C1 C2 C3 -176.0(2)
C1 C2 C3 C4 -0.3(4)
C7 O1 C4 C3 1.6(4)
C7 O1 C4 C5 -178.6(2)
C2 C3 C4 O1 178.9(2)
C2 C3 C4 C5 -0.9(4)
O1 C4 C5 C6 -179.2(2)
C3 C4 C5 C6 0.6(4)
C2 C1 C6 C5 -2.1(4)
N1 C1 C6 C5 175.7(2)
C4 C5 C6 C1 0.9(4)
C11 N1 C8 C9 5.0(4)
C1 N1 C8 C9 -169.8(3)
C11 N1 C8 C12 -174.0(2)
C1 N1 C8 C12 11.2(4)
N1 C8 C9 C10 3.1(4)
C12 C8 C9 C10 -178.0(3)
C11 N2 C10 C9 11.9(4)
C11 N2 C10 C14 133.1(3)
C11 N2 C10 C13 -108.5(3)
C8 C9 C10 N2 -10.2(4)
C8 C9 C10 C14 -129.0(3)
C8 C9 C10 C13 109.0(3)
C10 N2 C11 N1 -5.6(4)
C10 N2 C11 S1 175.27(19)
C8 N1 C11 N2 -3.9(3)
C1 N1 C11 N2 170.9(2)
C8 N1 C11 S1 175.28(19)
C1 N1 C11 S1 -9.9(3)
